data_4331891
loop_
_publ_author_name
'Hudson, Timothy A.'
'Berry, Kevin J.'
'Moubaraki, Boujemaa'
'Murray, Keith S.'
'Robson, Richard'

_publ_section_title
;
 Citrate, in Collaboration with a Guanidinium Ion, as a Generator of
 Cubane-like Complexes with a Range of Metal Cations: Synthesis,
 Structures, and Magnetic Properties of
 [C(NH2)3]8[(MII)4(cit)4]&#x00B7;8H2O (M = Mg, Mn, Fe, Co, Ni, and Zn; cit
 = Citrate)
;
_journal_issue 9
_journal_name_full 'Inorganic Chemistry'
_journal_page_first 3549
_journal_page_last 3556
_journal_paper_doi 10.1021/ic051779m
_journal_volume 45
_journal_year 2006
_chemical_formula_moiety
;
1(Mn 2+), 1(C6 H4 O7 4-), 2(C H6 N3 1+), 2(H2 O)
;
_chemical_formula_sum 'C8 H20 Mn N6 O9'
_chemical_formula_weight 399.24
_chemical_name_systematic ?
_space_group_IT_number 86
_symmetry_cell_setting tetragonal
_symmetry_space_group_name_Hall '-P 4bc'
_symmetry_space_group_name_H-M 'P 42/n :2'
_atom_sites_solution_hydrogens geom
_atom_sites_solution_primary direct
_atom_sites_solution_secondary difmap
_audit_creation_method SHELXL-97
_cell_angle_alpha 90.00
_cell_angle_beta 90.00
_cell_angle_gamma 90.00
_cell_formula_units_Z 8
_cell_length_a 16.2890(12)
_cell_length_b 16.2890(12)
_cell_length_c 11.5022(17)
_cell_measurement_reflns_used 2433
_cell_measurement_temperature 293(2)
_cell_measurement_theta_max 27.1
_cell_measurement_theta_min 2.2
_cell_volume 3051.9(6)
_computing_cell_refinement 'Bruker SMART'
_computing_data_collection 'Bruker SMART'
_computing_data_reduction 'Bruker SAINT'
_computing_structure_refinement 'SHELXL-97 (Sheldrick, 1997)'
_computing_structure_solution 'SHELXS-97 (Sheldrick, 1997)'
_diffrn_ambient_temperature 293(2)
_diffrn_measured_fraction_theta_full 0.993
_diffrn_measured_fraction_theta_max 0.993
_diffrn_measurement_device_type 'CCD area detector'
_diffrn_measurement_method 'phi and omega scans'
_diffrn_radiation_monochromator graphite
_diffrn_radiation_source 'fine-focus sealed tube'
_diffrn_radiation_type MoK\a
_diffrn_radiation_wavelength 0.71073
_diffrn_reflns_av_R_equivalents 0.0626
_diffrn_reflns_av_sigmaI/netI 0.0515
_diffrn_reflns_limit_h_max 21
_diffrn_reflns_limit_h_min -18
_diffrn_reflns_limit_k_max 21
_diffrn_reflns_limit_k_min -16
_diffrn_reflns_limit_l_max 14
_diffrn_reflns_limit_l_min -12
_diffrn_reflns_number 18319
_diffrn_reflns_theta_full 27.50
_diffrn_reflns_theta_max 27.50
_diffrn_reflns_theta_min 1.77
_exptl_absorpt_coefficient_mu 0.927
_exptl_absorpt_correction_T_max 1.000
_exptl_absorpt_correction_T_min 0.820
_exptl_absorpt_correction_type multi-scan
_exptl_absorpt_process_details 'Sheldrick, G. M.  SADABS'
_exptl_crystal_colour pink
_exptl_crystal_density_diffrn 1.738
_exptl_crystal_density_method 'not measured'
_exptl_crystal_description rod
_exptl_crystal_F_000 1656
_exptl_crystal_size_max 0.35
_exptl_crystal_size_mid 0.10
_exptl_crystal_size_min 0.10
_refine_diff_density_max 1.170
_refine_diff_density_min -0.496
_refine_diff_density_rms 0.114
_refine_ls_extinction_method none
_refine_ls_goodness_of_fit_ref 1.066
_refine_ls_hydrogen_treatment mixed
_refine_ls_matrix_type full
_refine_ls_number_parameters 224
_refine_ls_number_reflns 3480
_refine_ls_number_restraints 0
_refine_ls_restrained_S_all 1.066
_refine_ls_R_factor_all 0.1123
_refine_ls_R_factor_gt 0.0862
_refine_ls_shift/su_max 0.000
_refine_ls_shift/su_mean 0.000
_refine_ls_structure_factor_coef Fsqd
_refine_ls_weighting_details 'calc w=1/[\s^2^(Fo^2^)+(0.0848P)^2^+14.9271P] where P=(Fo^2^+2Fc^2^)/3'
_refine_ls_weighting_scheme calc
_refine_ls_wR_factor_gt 0.1973
_refine_ls_wR_factor_ref 0.2135
_reflns_number_gt 2645
_reflns_number_total 3480
_reflns_threshold_expression >2sigma(I)
_cod_data_source_file ic051779msup1.cif
_cod_data_source_block mncitrate
_cod_original_sg_symbol_H-M P42/n
_cod_database_code 4331891

loop_
_symmetry_equiv_pos_as_xyz
'x, y, z'
'-x+1/2, -y+1/2, z'
'-y, x+1/2, z+1/2'
'y+1/2, -x, z+1/2'
'-x, -y, -z'
'x-1/2, y-1/2, -z'
'y, -x-1/2, -z-1/2'
'-y-1/2, x, -z-1/2'

loop_
_atom_site_label
_atom_site_type_symbol
_atom_site_fract_x
_atom_site_fract_y
_atom_site_fract_z
_atom_site_U_iso_or_equiv
_atom_site_adp_type
_atom_site_occupancy
_atom_site_symmetry_multiplicity
_atom_site_calc_flag
_atom_site_refinement_flags
_atom_site_attached_hydrogens
C1 C 0.0971(4) 0.3107(4) 0.8999(5) 0.0387(14) Uani 1 1 d . 0
C3 C 0.1040(4) 0.4038(4) 0.9306(5) 0.0384(13) Uani 1 1 d . 0
H7 H 0.1215 0.4344 0.8626 0.06(2) Uiso 1 1 calc R 0
H8 H 0.0508 0.4246 0.9547 0.07(2) Uiso 1 1 calc R 0
C4 C 0.1668(4) 0.4154(4) 1.0297(5) 0.0455(16) Uani 1 1 d . 0
O6 O 0.4143(2) 0.3654(2) 0.9025(4) 0.0345(9) Uani 1 1 d . 0
C2 C 0.0175(4) 0.3070(3) 0.8191(5) 0.0349(13) Uani 1 1 d . 0
C7 C 0.6562(3) 0.3262(3) 0.6452(5) 0.0309(12) Uani 1 1 d . 0
C8 C 0.0075(3) 0.4104(3) 0.3574(5) 0.0320(12) Uani 1 1 d . 0
C6 C 0.0481(4) 0.1782(3) 0.9820(6) 0.0389(14) Uani 1 1 d . 0
O1 O 0.1698(2) 0.2839(2) 0.8403(3) 0.0267(8) Uani 1 1 d . 0
O5 O 0.1428(3) 0.4405(3) 1.1252(4) 0.0509(13) Uani 1 1 d . 0
O4 O 0.2424(2) 0.3968(2) 1.0086(3) 0.0326(9) Uani 1 1 d . 0
O2 O 0.0296(2) 0.2933(2) 0.7141(3) 0.0288(8) Uani 1 1 d . 0
O3 O -0.0515(3) 0.3126(3) 0.8644(4) 0.0476(11) Uani 1 1 d . 0
C5 C 0.0844(4) 0.2614(3) 1.0108(6) 0.0393(14) Uani 1 1 d . 0
H9 H 0.1366 0.2542 1.0502 0.020(13) Uiso 1 1 calc R 0
H10 H 0.0478 0.2908 1.0626 0.08(3) Uiso 1 1 calc R 0
O7 O -0.0134(3) 0.1551(3) 1.0372(5) 0.0570(14) Uani 1 1 d . 0
Mn1 Mn 0.29004(5) 0.34477(5) 0.84952(7) 0.0262(3) Uani 1 1 d . 0
N1 N 0.5970(3) 0.2911(3) 0.5853(4) 0.0367(11) Uani 1 1 d . 0
H1A H 0.5620 0.2600 0.6198 0.039(18) Uiso 1 1 calc R 0
H1B H 0.5934 0.2992 0.5116 0.09(3) Uiso 1 1 calc R 0
N2 N 0.6614(3) 0.3134(3) 0.7585(4) 0.0352(11) Uani 1 1 d . 0
H2A H 0.6262 0.2823 0.7926 0.05(2) Uiso 1 1 calc R 0
H2B H 0.7000 0.3362 0.7980 0.05(2) Uiso 1 1 calc R 0
N3 N 0.7116(3) 0.3732(3) 0.5936(5) 0.0414(12) Uani 1 1 d . 0
H3A H 0.7092 0.3813 0.5198 0.06(2) Uiso 1 1 calc R 0
H3B H 0.7499 0.3958 0.6339 0.07(3) Uiso 1 1 calc R 0
N4 N -0.0158(3) 0.4748(3) 0.2955(5) 0.0385(12) Uani 1 1 d . 0
H4A H -0.0551 0.5056 0.3200 0.06(2) Uiso 1 1 calc R 0
H4B H 0.0083 0.4859 0.2309 0.038(18) Uiso 1 1 calc R 0
N5 N -0.0286(3) 0.3929(3) 0.4557(4) 0.0380(12) Uani 1 1 d . 0
H5A H -0.0680 0.4234 0.4807 0.029(16) Uiso 1 1 calc R 0
H5B H -0.0131 0.3510 0.4953 0.05(2) Uiso 1 1 calc R 0
N6 N 0.0672(3) 0.3627(3) 0.3179(4) 0.0398(12) Uani 1 1 d . 0
H6A H 0.0821 0.3203 0.3569 0.06(2) Uiso 1 1 calc R 0
H6B H 0.0910 0.3743 0.2531 0.07(3) Uiso 1 1 calc R 0
O8 O 0.1927(3) 0.5950(3) 1.1792(4) 0.0497(12) Uani 1 1 d . 2

loop_
_atom_site_aniso_label
_atom_site_aniso_U_11
_atom_site_aniso_U_22
_atom_site_aniso_U_33
_atom_site_aniso_U_23
_atom_site_aniso_U_13
_atom_site_aniso_U_12
C1 0.037(3) 0.042(3) 0.037(3) -0.014(3) 0.007(3) -0.015(3)
C3 0.043(3) 0.035(3) 0.038(3) 0.000(3) 0.003(3) -0.001(3)
C4 0.050(4) 0.051(4) 0.036(3) -0.007(3) 0.008(3) -0.022(3)
O6 0.030(2) 0.0205(18) 0.053(2) 0.0031(17) -0.0037(18) -0.0042(15)
C2 0.042(3) 0.030(3) 0.033(3) -0.011(2) 0.007(2) -0.016(2)
C7 0.028(3) 0.024(3) 0.041(3) 0.002(2) 0.007(2) 0.000(2)
C8 0.031(3) 0.027(3) 0.037(3) 0.006(2) -0.006(2) -0.002(2)
C6 0.039(3) 0.020(3) 0.057(4) -0.005(3) 0.000(3) -0.001(2)
O1 0.0216(17) 0.0281(18) 0.0303(19) -0.0058(15) 0.0049(14) -0.0053(14)
O5 0.055(3) 0.065(3) 0.033(2) -0.020(2) 0.016(2) -0.028(2)
O4 0.032(2) 0.039(2) 0.027(2) -0.0037(16) 0.0012(16) -0.0153(17)
O2 0.0226(17) 0.035(2) 0.0291(19) -0.0073(16) -0.0029(15) 0.0013(15)
O3 0.044(3) 0.049(3) 0.050(3) -0.018(2) 0.014(2) -0.009(2)
C5 0.037(3) 0.028(3) 0.052(4) -0.003(3) 0.000(3) -0.001(2)
O7 0.041(3) 0.044(3) 0.087(4) -0.017(3) 0.020(3) -0.001(2)
Mn1 0.0273(4) 0.0203(4) 0.0308(4) -0.0019(3) 0.0026(3) -0.0077(3)
N1 0.034(3) 0.044(3) 0.032(3) 0.004(2) 0.005(2) -0.013(2)
N2 0.034(3) 0.034(3) 0.037(3) 0.008(2) -0.004(2) -0.011(2)
N3 0.039(3) 0.041(3) 0.045(3) 0.008(2) 0.003(2) -0.012(2)
N4 0.036(3) 0.040(3) 0.040(3) 0.013(2) 0.001(2) 0.003(2)
N5 0.036(3) 0.038(3) 0.040(3) 0.013(2) -0.002(2) 0.000(2)
N6 0.051(3) 0.033(3) 0.035(3) 0.012(2) 0.002(2) 0.009(2)
O8 0.047(3) 0.059(3) 0.043(3) 0.000(2) -0.002(2) -0.020(2)

loop_
_atom_type_symbol
_atom_type_description
_atom_type_scat_dispersion_real
_atom_type_scat_dispersion_imag
_atom_type_scat_source
C C 0.0033 0.0016 'International Tables Vol C Tables 4.2.6.8 and 6.1.1.4'
H H 0.0000 0.0000 'International Tables Vol C Tables 4.2.6.8 and 6.1.1.4'
N N 0.0061 0.0033 'International Tables Vol C Tables 4.2.6.8 and 6.1.1.4'
O O 0.0106 0.0060 'International Tables Vol C Tables 4.2.6.8 and 6.1.1.4'
Mn Mn 0.3368 0.7283 'International Tables Vol C Tables 4.2.6.8 and 6.1.1.4'

loop_
_geom_angle_atom_site_label_1
_geom_angle_atom_site_label_2
_geom_angle_atom_site_label_3
_geom_angle
_geom_angle_site_symmetry_1
_geom_angle_site_symmetry_3
O1 C1 C5 110.6(5) . .
O1 C1 C3 110.0(4) . .
C5 C1 C3 109.4(5) . .
O1 C1 C2 112.4(4) . .
C5 C1 C2 111.0(5) . .
C3 C1 C2 103.2(5) . .
C4 C3 C1 109.5(5) . .
O5 C4 O4 123.1(6) . .
O5 C4 C3 119.2(6) . .
O4 C4 C3 117.7(5) . .
C6 O6 Mn1 123.8(3) 2 .
O3 C2 O2 124.4(6) . .
O3 C2 C1 119.2(5) . .
O2 C2 C1 116.2(5) . .
N1 C7 N2 119.6(5) . .
N1 C7 N3 121.0(6) . .
N2 C7 N3 119.3(5) . .
N5 C8 N4 120.6(5) . .
N5 C8 N6 120.0(5) . .
N4 C8 N6 119.4(5) . .
O7 C6 O6 124.7(5) . 2
O7 C6 C5 118.2(6) . .
O6 C6 C5 117.1(5) 2 .
C1 O1 Mn1 125.1(3) . .
C1 O1 Mn1 111.8(3) . 8_657
Mn1 O1 Mn1 97.14(13) . 8_657
C1 O1 Mn1 120.7(3) . 2
Mn1 O1 Mn1 99.36(14) . 2
Mn1 O1 Mn1 97.09(13) 8_657 2
C4 O4 Mn1 126.4(4) . .
C2 O2 Mn1 118.8(4) . 8_657
C6 C5 C1 109.9(5) . .
O6 Mn1 O4 92.11(15) . .
O6 Mn1 O2 85.73(14) . 7_567
O4 Mn1 O2 85.68(14) . 7_567
O6 Mn1 O1 158.02(14) . .
O4 Mn1 O1 84.14(13) . .
O2 Mn1 O1 115.45(14) 7_567 .
O6 Mn1 O1 110.03(15) . 7_567
O4 Mn1 O1 150.14(14) . 7_567
O2 Mn1 O1 76.62(13) 7_567 7_567
O1 Mn1 O1 82.11(14) . 7_567
O6 Mn1 O1 83.23(13) . 2
O4 Mn1 O1 121.45(14) . 2
O2 Mn1 O1 150.94(14) 7_567 2
O1 Mn1 O1 80.36(14) . 2
O1 Mn1 O1 82.07(14) 7_567 2

loop_
_geom_bond_atom_site_label_1
_geom_bond_atom_site_label_2
_geom_bond_distance
_geom_bond_site_symmetry_2
C1 O1 1.437(7) .
C1 C5 1.522(9) .
C1 C3 1.561(8) .
C1 C2 1.596(8) .
C3 C4 1.544(9) .
C4 O5 1.236(7) .
C4 O4 1.291(8) .
O6 C6 1.309(7) 2
O6 Mn1 2.140(4) .
C2 O3 1.241(7) .
C2 O2 1.244(7) .
C7 N1 1.317(7) .
C7 N2 1.322(7) .
C7 N3 1.324(7) .
C8 N5 1.306(7) .
C8 N4 1.324(7) .
C8 N6 1.324(8) .
C6 O7 1.245(7) .
C6 O6 1.309(7) 2
C6 C5 1.515(8) .
O1 Mn1 2.197(3) .
O1 Mn1 2.198(4) 8_657
O1 Mn1 2.199(4) 2
O4 Mn1 2.160(4) .
O2 Mn1 2.173(4) 8_657
Mn1 O2 2.173(4) 7_567
Mn1 O1 2.198(4) 7_567
Mn1 O1 2.199(4) 2
